data_7220479
loop_
_publ_author_name
'inam, afreen'
'Van Zyl, Robyn L.'
'van Vuurenb, Natasha J.'
'Chen, Chien-Teng'
'Avecilla, Fernando'
'Agarwal, Subhash M.'
'Azam, Amir'

_publ_section_title
;
 Chloroquinoline-acetamide hybrids: A promising series of potential
 antiprotozoal agent
;
_journal_name_full 'RSC Adv.'
_journal_paper_doi 10.1039/C5RA05472A
_journal_year 2015
_chemical_formula_moiety 'C25 H26 Cl3 N5 O'
_chemical_formula_sum 'C25 H26 Cl3 N5 O'
_chemical_formula_weight 518.86
_chemical_name_systematic
; 
 ? 
;
_space_group_IT_number 14
_symmetry_cell_setting monoclinic
_symmetry_space_group_name_Hall '-P 2yn'
_symmetry_space_group_name_H-M 'P 1 21/n 1'
_atom_sites_solution_hydrogens geom
_atom_sites_solution_primary direct
_atom_sites_solution_secondary difmap
_audit_creation_method SHELXL-97
_audit_update_record
;
2014-11-27 deposited with the CCDC.
2015-05-15 downloaded from the CCDC.
;
_cell_angle_alpha 90.00
_cell_angle_beta 98.1580(10)
_cell_angle_gamma 90.00
_cell_formula_units_Z 4
_cell_length_a 9.6408(3)
_cell_length_b 12.9637(3)
_cell_length_c 19.8442(5)
_cell_measurement_reflns_used 9917
_cell_measurement_temperature 100(2)
_cell_measurement_theta_max 61.009
_cell_measurement_theta_min 4.461
_cell_volume 2455.04(11)
_computing_cell_refinement 'SAINT V7.68A (Bruker: Madison, 2009 ) in Apex2 suite'
_computing_data_collection 'Apex2, Bruker Instrument Service v2010, 1-2'
_computing_data_reduction 'SAINT and XPREP Version 2008/2 (Sheldrick, Bruker AXS Inc.)'
_computing_molecular_graphics 'Bruker SHELXTL'
_computing_publication_material 'Bruker SHELXTL'
_computing_structure_refinement 'XL V2008/4 (G. M. Sheldrick, Acta Cryst. (2008). A64, 112-122)'
_computing_structure_solution 'XS V2008/1 (G. M. Sheldrick, Acta Cryst. (2008). A64, 112-122)'
_diffrn_ambient_temperature 100(2)
_diffrn_measured_fraction_theta_full 0.994
_diffrn_measured_fraction_theta_max 0.994
_diffrn_measurement_device_type 'CCD area detector'
_diffrn_measurement_method 'phi and omega scans'
_diffrn_radiation_monochromator graphite
_diffrn_radiation_source 'fine-focus sealed tube'
_diffrn_radiation_type MoK\a
_diffrn_radiation_wavelength 0.71073
_diffrn_reflns_av_R_equivalents 0.0252
_diffrn_reflns_av_sigmaI/netI 0.0240
_diffrn_reflns_limit_h_max 13
_diffrn_reflns_limit_h_min -13
_diffrn_reflns_limit_k_max 13
_diffrn_reflns_limit_k_min -18
_diffrn_reflns_limit_l_max 28
_diffrn_reflns_limit_l_min -28
_diffrn_reflns_number 36222
_diffrn_reflns_theta_full 30.64
_diffrn_reflns_theta_max 30.64
_diffrn_reflns_theta_min 2.24
_exptl_absorpt_coefficient_mu 0.402
_exptl_absorpt_correction_T_max 0.8557
_exptl_absorpt_correction_T_min 0.8242
_exptl_absorpt_correction_type multi-scan
_exptl_absorpt_process_details 'North et al., 1968'
_exptl_crystal_colour colourless
_exptl_crystal_density_diffrn 1.404
_exptl_crystal_density_method 'not measured'
_exptl_crystal_description block
_exptl_crystal_F_000 1080
_exptl_crystal_size_max 0.50
_exptl_crystal_size_mid 0.50
_exptl_crystal_size_min 0.40
_refine_diff_density_max 0.495
_refine_diff_density_min -0.710
_refine_diff_density_rms 0.051
_refine_ls_extinction_method none
_refine_ls_goodness_of_fit_ref 1.039
_refine_ls_hydrogen_treatment refall
_refine_ls_matrix_type full
_refine_ls_number_parameters 411
_refine_ls_number_reflns 7551
_refine_ls_number_restraints 0
_refine_ls_restrained_S_all 1.039
_refine_ls_R_factor_all 0.0404
_refine_ls_R_factor_gt 0.0342
_refine_ls_shift/su_max 0.002
_refine_ls_shift/su_mean 0.000
_refine_ls_structure_factor_coef Fsqd
_refine_ls_weighting_details 'calc w=1/[\s^2^(Fo^2^)+(0.0518P)^2^+0.6250P] where P=(Fo^2^+2Fc^2^)/3'
_refine_ls_weighting_scheme calc
_refine_ls_wR_factor_gt 0.0914
_refine_ls_wR_factor_ref 0.0947
_reflns_number_gt 6536
_reflns_number_total 7551
_reflns_threshold_expression >2sigma(I)
_cod_data_source_file c5ra05472a3.cif
_cod_data_source_block a21
_cod_depositor_comments
;
The following automatic conversions were performed:

'_symmetry_cell_setting' value 'Monoclinic' changed to 'monoclinic'
according to
/usr/data/users/saulius/crontab/automatic-downloads/rss-feeds/RSC/lib/dictionaries/cif_core.dic
dictionary named 'cif_core.dic' version 2.4.2 from 2011-04-26.

Automatic conversion script
Id: cif_fix_values 3271 2015-04-21 07:52:19Z andrius 
;
_cod_original_sg_symbol_Hall -P2yn
_cod_original_sg_symbol_H-M P2(1)/n
_cod_database_code 7220479

loop_
_symmetry_equiv_pos_as_xyz
'x, y, z'
'-x+1/2, y+1/2, -z+1/2'
'-x, -y, -z'
'x-1/2, -y-1/2, z-1/2'

loop_
_atom_site_label
_atom_site_type_symbol
_atom_site_fract_x
_atom_site_fract_y
_atom_site_fract_z
_atom_site_U_iso_or_equiv
_atom_site_adp_type
_atom_site_occupancy
_atom_site_symmetry_multiplicity
_atom_site_calc_flag
Cl1 Cl 1.51243(3) 0.62738(3) 0.057711(19) 0.04084(10) Uani 1 1 d
O1 O 0.98371(9) -0.07676(7) 0.23276(4) 0.02872(19) Uani 1 1 d
N1 N 0.95671(9) 0.36987(7) 0.15411(5) 0.01794(17) Uani 1 1 d
C1 C 1.35392(11) 0.57812(9) 0.07532(6) 0.0223(2) Uani 1 1 d
Cl2 Cl 0.60431(3) -0.22689(2) -0.070401(13) 0.02359(7) Uani 1 1 d
N2 N 0.87107(9) 0.17304(7) 0.19786(4) 0.01759(17) Uani 1 1 d
C2 C 1.23365(11) 0.63015(9) 0.05228(5) 0.0206(2) Uani 1 1 d
H2 H 1.2335(15) 0.6926(11) 0.0261(8) 0.027(4) Uiso 1 1 d
Cl3 Cl 0.57855(3) -0.20247(3) -0.228034(15) 0.03513(9) Uani 1 1 d
N3 N 0.80011(10) -0.04300(7) 0.15197(5) 0.02075(18) Uani 1 1 d
C3 C 1.10359(10) 0.59158(8) 0.06642(5) 0.01716(19) Uani 1 1 d
N4 N 0.71192(9) -0.04516(7) 0.01002(4) 0.01833(17) Uani 1 1 d
C4 C 1.10019(10) 0.49793(8) 0.10353(5) 0.01546(18) Uani 1 1 d
N5 N 0.98752(10) 0.64934(7) 0.04377(5) 0.02117(18) Uani 1 1 d
C5 C 0.96631(10) 0.46119(8) 0.11688(5) 0.01693(18) Uani 1 1 d
C6 C 0.82469(12) 0.35608(9) 0.18163(6) 0.0240(2) Uani 1 1 d
H6B H 0.8051(16) 0.4198(13) 0.2053(8) 0.035(4) Uiso 1 1 d
H6A H 0.7431(16) 0.3413(12) 0.1451(8) 0.029(4) Uiso 1 1 d
C7 C 0.83698(12) 0.26745(9) 0.23185(6) 0.0229(2) Uani 1 1 d
H7B H 0.9093(16) 0.2825(11) 0.2721(8) 0.027(4) Uiso 1 1 d
H7A H 0.7488(16) 0.2583(12) 0.2488(7) 0.025(4) Uiso 1 1 d
C8 C 0.87020(12) 0.08452(9) 0.24317(5) 0.0210(2) Uani 1 1 d
H8B H 0.7782(14) 0.0852(11) 0.2611(7) 0.021(3) Uiso 1 1 d
H8A H 0.9411(15) 0.0889(11) 0.2821(7) 0.023(3) Uiso 1 1 d
C9 C 0.88947(11) -0.01854(8) 0.20857(5) 0.0191(2) Uani 1 1 d
C10 C 0.82391(13) -0.13458(9) 0.11237(5) 0.0217(2) Uani 1 1 d
H10B H 0.9058(16) -0.1696(12) 0.1338(8) 0.031(4) Uiso 1 1 d
H10A H 0.7424(16) -0.1796(12) 0.1121(7) 0.027(4) Uiso 1 1 d
C11 C 0.83709(11) -0.10316(9) 0.03974(5) 0.0195(2) Uani 1 1 d
H11B H 0.8458(14) -0.1634(11) 0.0131(7) 0.021(3) Uiso 1 1 d
H11A H 0.9204(15) -0.0602(11) 0.0403(7) 0.025(3) Uiso 1 1 d
C12 C 0.69308(11) 0.04736(9) 0.04983(5) 0.0208(2) Uani 1 1 d
H12B H 0.6088(16) 0.0852(12) 0.0293(8) 0.030(4) Uiso 1 1 d
H12A H 0.7713(15) 0.0951(11) 0.0530(7) 0.024(3) Uiso 1 1 d
C13 C 0.67727(11) 0.01606(9) 0.12220(6) 0.0217(2) Uani 1 1 d
H13B H 0.5946(15) -0.0274(12) 0.1221(7) 0.027(4) Uiso 1 1 d
H13A H 0.6667(14) 0.0775(11) 0.1482(7) 0.023(3) Uiso 1 1 d
C14 C 0.70202(10) -0.03090(8) -0.06133(5) 0.01883(19) Uani 1 1 d
C15 C 0.65377(10) -0.11263(8) -0.10473(5) 0.01866(19) Uani 1 1 d
C16 C 0.63953(12) -0.10080(10) -0.17524(5) 0.0246(2) Uani 1 1 d
C17 C 0.67154(14) -0.00802(12) -0.20357(6) 0.0344(3) Uani 1 1 d
H17 H 0.6627(17) 0.0005(13) -0.2513(9) 0.042(4) Uiso 1 1 d
C18 C 0.71851(16) 0.07313(12) -0.16126(7) 0.0364(3) Uani 1 1 d
H18 H 0.7436(19) 0.1377(14) -0.1781(9) 0.047(5) Uiso 1 1 d
C19 C 0.73399(13) 0.06220(10) -0.09092(6) 0.0274(2) Uani 1 1 d
H19 H 0.7643(16) 0.1160(12) -0.0640(8) 0.029(4) Uiso 1 1 d
C20 C 1.00568(11) 0.18572(8) 0.17264(5) 0.01836(19) Uani 1 1 d
H20B H 1.0264(14) 0.1222(10) 0.1505(7) 0.017(3) Uiso 1 1 d
H20A H 1.0824(15) 0.2015(11) 0.2109(7) 0.022(3) Uiso 1 1 d
C21 C 0.99464(11) 0.27351(8) 0.12168(5) 0.01781(19) Uani 1 1 d
H21B H 1.0832(14) 0.2821(10) 0.1027(7) 0.019(3) Uiso 1 1 d
H21A H 0.9220(15) 0.2556(11) 0.0820(7) 0.024(3) Uiso 1 1 d
C22 C 0.85158(11) 0.52228(9) 0.09502(6) 0.0215(2) Uani 1 1 d
H22 H 0.7561(16) 0.5017(12) 0.1018(8) 0.028(4) Uiso 1 1 d
C23 C 0.86807(11) 0.61360(9) 0.05889(6) 0.0226(2) Uani 1 1 d
H23 H 0.7858(16) 0.6549(12) 0.0418(8) 0.028(4) Uiso 1 1 d
C24 C 1.22904(10) 0.44919(8) 0.12818(5) 0.01719(18) Uani 1 1 d
H24 H 1.2311(14) 0.3898(11) 0.1566(7) 0.022(3) Uiso 1 1 d
C25 C 1.35433(11) 0.48782(9) 0.11417(5) 0.0204(2) Uani 1 1 d
H25 H 1.4414(15) 0.4551(12) 0.1332(8) 0.028(4) Uiso 1 1 d

loop_
_atom_site_aniso_label
_atom_site_aniso_U_11
_atom_site_aniso_U_22
_atom_site_aniso_U_33
_atom_site_aniso_U_23
_atom_site_aniso_U_13
_atom_site_aniso_U_12
Cl1 0.01865(13) 0.0509(2) 0.0530(2) 0.02462(16) 0.00545(12) -0.00592(12)
O1 0.0360(5) 0.0227(4) 0.0243(4) 0.0016(3) -0.0068(3) 0.0044(3)
N1 0.0205(4) 0.0126(4) 0.0226(4) 0.0013(3) 0.0097(3) 0.0014(3)
C1 0.0173(4) 0.0262(6) 0.0234(5) 0.0034(4) 0.0028(4) -0.0043(4)
Cl2 0.02913(14) 0.01666(13) 0.02484(13) -0.00126(9) 0.00333(10) -0.00102(9)
N2 0.0214(4) 0.0141(4) 0.0182(4) 0.0019(3) 0.0059(3) -0.0009(3)
C2 0.0216(5) 0.0194(5) 0.0208(5) 0.0038(4) 0.0032(4) -0.0021(4)
Cl3 0.03311(16) 0.0490(2) 0.02225(13) -0.01284(12) 0.00032(11) 0.00028(13)
N3 0.0234(4) 0.0194(5) 0.0186(4) -0.0034(3) 0.0002(3) 0.0040(3)
C3 0.0196(4) 0.0147(5) 0.0172(4) 0.0007(3) 0.0028(3) 0.0004(3)
N4 0.0214(4) 0.0163(4) 0.0168(4) -0.0010(3) 0.0010(3) 0.0036(3)
C4 0.0183(4) 0.0130(5) 0.0154(4) -0.0008(3) 0.0037(3) 0.0007(3)
N5 0.0220(4) 0.0168(4) 0.0250(4) 0.0039(3) 0.0042(3) 0.0030(3)
C5 0.0197(4) 0.0134(5) 0.0185(4) -0.0002(3) 0.0055(3) 0.0008(3)
C6 0.0251(5) 0.0172(5) 0.0333(6) 0.0031(4) 0.0163(4) 0.0032(4)
C7 0.0291(5) 0.0170(5) 0.0255(5) -0.0003(4) 0.0136(4) -0.0009(4)
C8 0.0315(5) 0.0168(5) 0.0148(4) 0.0016(4) 0.0033(4) -0.0037(4)
C9 0.0247(5) 0.0166(5) 0.0160(4) 0.0033(3) 0.0034(4) -0.0031(4)
C10 0.0288(5) 0.0176(5) 0.0181(4) -0.0014(4) 0.0010(4) 0.0041(4)
C11 0.0208(5) 0.0181(5) 0.0196(5) -0.0004(4) 0.0025(4) 0.0050(4)
C12 0.0222(5) 0.0174(5) 0.0218(5) -0.0030(4) 0.0001(4) 0.0044(4)
C13 0.0196(5) 0.0231(6) 0.0219(5) -0.0053(4) 0.0012(4) 0.0042(4)
C14 0.0181(4) 0.0193(5) 0.0191(4) 0.0016(4) 0.0027(3) 0.0021(4)
C15 0.0179(4) 0.0196(5) 0.0187(4) 0.0008(4) 0.0033(3) 0.0027(4)
C16 0.0218(5) 0.0334(6) 0.0185(5) -0.0024(4) 0.0025(4) 0.0029(4)
C17 0.0369(7) 0.0467(8) 0.0200(5) 0.0091(5) 0.0058(5) 0.0016(6)
C18 0.0449(8) 0.0341(7) 0.0312(6) 0.0140(5) 0.0086(5) -0.0034(6)
C19 0.0322(6) 0.0220(6) 0.0278(5) 0.0034(5) 0.0041(4) -0.0032(5)
C20 0.0195(4) 0.0151(5) 0.0209(5) 0.0016(4) 0.0043(4) 0.0011(4)
C21 0.0210(5) 0.0138(5) 0.0197(4) 0.0002(3) 0.0066(4) 0.0010(3)
C22 0.0190(5) 0.0178(5) 0.0288(5) 0.0022(4) 0.0072(4) 0.0022(4)
C23 0.0208(5) 0.0186(5) 0.0290(5) 0.0039(4) 0.0055(4) 0.0048(4)
C24 0.0199(4) 0.0155(5) 0.0160(4) 0.0006(3) 0.0021(3) 0.0010(3)
C25 0.0174(4) 0.0225(5) 0.0207(5) 0.0014(4) 0.0003(4) 0.0006(4)

loop_
_atom_type_symbol
_atom_type_description
_atom_type_scat_dispersion_real
_atom_type_scat_dispersion_imag
_atom_type_scat_source
C C 0.0033 0.0016 'International Tables Vol C Tables 4.2.6.8 and 6.1.1.4'
H H 0.0000 0.0000 'International Tables Vol C Tables 4.2.6.8 and 6.1.1.4'
N N 0.0061 0.0033 'International Tables Vol C Tables 4.2.6.8 and 6.1.1.4'
O O 0.0106 0.0060 'International Tables Vol C Tables 4.2.6.8 and 6.1.1.4'
Cl Cl 0.1484 0.1585 'International Tables Vol C Tables 4.2.6.8 and 6.1.1.4'

loop_
_geom_angle_atom_site_label_1
_geom_angle_atom_site_label_2
_geom_angle_atom_site_label_3
_geom_angle
C5 N1 C6 115.10(8)
C5 N1 C21 116.43(8)
C6 N1 C21 109.97(8)
C2 C1 C25 122.26(10)
C2 C1 Cl1 118.78(9)
C25 C1 Cl1 118.94(8)
C7 N2 C8 110.73(8)
C7 N2 C20 109.43(8)
C8 N2 C20 112.45(9)
C1 C2 C3 119.63(10)
C1 C2 H2 122.3(9)
C3 C2 H2 118.1(9)
C9 N3 C10 120.49(9)
C9 N3 C13 126.62(9)
C10 N3 C13 112.86(8)
N5 C3 C2 116.62(9)
N5 C3 C4 124.00(9)
C2 C3 C4 119.37(9)
C14 N4 C12 115.91(9)
C14 N4 C11 113.70(8)
C12 N4 C11 111.11(8)
C24 C4 C3 118.40(9)
C24 C4 C5 123.74(9)
C3 C4 C5 117.78(9)
C23 N5 C3 115.73(9)
C22 C5 N1 122.63(9)
C22 C5 C4 116.97(9)
N1 C5 C4 120.30(9)
N1 C6 C7 110.29(9)
N1 C6 H6B 108.1(9)
C7 C6 H6B 109.1(10)
N1 C6 H6A 112.6(9)
C7 C6 H6A 108.0(9)
H6B C6 H6A 108.7(13)
N2 C7 C6 109.53(9)
N2 C7 H7B 110.8(9)
C6 C7 H7B 110.9(9)
N2 C7 H7A 109.0(9)
C6 C7 H7A 109.4(9)
H7B C7 H7A 107.0(12)
N2 C8 C9 113.57(8)
N2 C8 H8B 107.2(8)
C9 C8 H8B 109.8(8)
N2 C8 H8A 112.6(9)
C9 C8 H8A 107.2(9)
H8B C8 H8A 106.3(11)
O1 C9 N3 122.03(10)
O1 C9 C8 119.59(10)
N3 C9 C8 118.37(9)
N3 C10 C11 109.46(9)
N3 C10 H10B 109.2(9)
C11 C10 H10B 112.0(9)
N3 C10 H10A 107.5(9)
C11 C10 H10A 109.2(9)
H10B C10 H10A 109.3(13)
N4 C11 C10 110.04(9)
N4 C11 H11B 109.1(8)
C10 C11 H11B 109.4(8)
N4 C11 H11A 109.9(9)
C10 C11 H11A 108.8(8)
H11B C11 H11A 109.7(12)
N4 C12 C13 109.17(9)
N4 C12 H12B 110.1(9)
C13 C12 H12B 109.6(9)
N4 C12 H12A 113.8(9)
C13 C12 H12A 106.9(8)
H12B C12 H12A 107.2(12)
N3 C13 C12 109.70(9)
N3 C13 H13B 108.3(9)
C12 C13 H13B 110.1(9)
N3 C13 H13A 111.0(8)
C12 C13 H13A 108.5(8)
H13B C13 H13A 109.3(12)
C19 C14 C15 117.95(10)
C19 C14 N4 123.05(10)
C15 C14 N4 118.97(9)
C16 C15 C14 120.65(10)
C16 C15 Cl2 119.80(9)
C14 C15 Cl2 119.48(8)
C17 C16 C15 120.54(11)
C17 C16 Cl3 119.49(9)
C15 C16 Cl3 119.95(9)
C16 C17 C18 119.26(11)
C16 C17 H17 121.0(10)
C18 C17 H17 119.7(10)
C17 C18 C19 120.79(12)
C17 C18 H18 122.5(11)
C19 C18 H18 116.7(11)
C18 C19 C14 120.80(12)
C18 C19 H19 119.7(10)
C14 C19 H19 119.5(10)
N2 C20 C21 109.29(8)
N2 C20 H20B 108.0(8)
C21 C20 H20B 109.7(8)
N2 C20 H20A 111.0(8)
C21 C20 H20A 109.1(8)
H20B C20 H20A 109.8(11)
N1 C21 C20 110.06(8)
N1 C21 H21B 110.7(8)
C20 C21 H21B 110.9(8)
N1 C21 H21A 110.5(8)
C20 C21 H21A 109.0(8)
H21B C21 H21A 105.7(11)
C5 C22 C23 120.04(10)
C5 C22 H22 121.7(9)
C23 C22 H22 118.2(9)
N5 C23 C22 125.43(10)
N5 C23 H23 114.9(9)
C22 C23 H23 119.6(9)
C25 C24 C4 121.40(10)
C25 C24 H24 118.1(8)
C4 C24 H24 120.5(8)
C24 C25 C1 118.85(10)
C24 C25 H25 120.0(9)
C1 C25 H25 121.0(9)

loop_
_geom_bond_atom_site_label_1
_geom_bond_atom_site_label_2
_geom_bond_distance
Cl1 C1 1.7369(11)
O1 C9 1.2255(13)
N1 C5 1.4054(13)
N1 C6 1.4655(13)
N1 C21 1.4748(13)
C1 C2 1.3630(15)
C1 C25 1.4014(15)
Cl2 C15 1.7257(11)
N2 C7 1.4574(14)
N2 C8 1.4585(13)
N2 C20 1.4650(13)
C2 C3 1.4145(14)
C2 H2 0.962(15)
Cl3 C16 1.7337(12)
N3 C9 1.3526(13)
N3 C10 1.4598(14)
N3 C13 1.4626(14)
C3 N5 1.3683(13)
C3 C4 1.4227(14)
N4 C14 1.4176(13)
N4 C12 1.4617(13)
N4 C11 1.4722(13)
C4 C24 1.4175(14)
C4 C5 1.4353(14)
N5 C23 1.3149(14)
C5 C22 1.3794(14)
C6 C7 1.5144(16)
C6 H6B 0.982(17)
C6 H6A 1.010(16)
C7 H7B 1.002(15)
C7 H7A 0.966(15)
C8 C9 1.5256(15)
C8 H8B 1.002(14)
C8 H8A 0.957(14)
C10 C11 1.5203(15)
C10 H10B 0.957(16)
C10 H10A 0.978(15)
C11 H11B 0.953(14)
C11 H11A 0.976(15)
C12 C13 1.5207(16)
C12 H12B 0.987(15)
C12 H12A 0.971(15)
C13 H13B 0.976(15)
C13 H13A 0.962(14)
C14 C19 1.3955(16)
C14 C15 1.4025(15)
C15 C16 1.3947(14)
C16 C17 1.3810(19)
C17 C18 1.382(2)
C17 H17 0.945(18)
C18 C19 1.3899(18)
C18 H18 0.946(18)
C19 H19 0.901(16)
C20 C21 1.5161(14)
C20 H20B 0.968(13)
C20 H20A 1.003(14)
C21 H21B 0.987(14)
C21 H21A 1.004(15)
C22 C23 1.4047(15)
C22 H22 0.985(15)
C23 H23 0.977(15)
C24 C25 1.3720(14)
C24 H24 0.952(14)
C25 H25 0.968(15)

loop_
_geom_torsion_atom_site_label_1
_geom_torsion_atom_site_label_2
_geom_torsion_atom_site_label_3
_geom_torsion_atom_site_label_4
_geom_torsion
C25 C1 C2 C3 -1.34(17)
Cl1 C1 C2 C3 -179.65(8)
C1 C2 C3 N5 177.89(10)
C1 C2 C3 C4 -1.09(16)
N5 C3 C4 C24 -175.66(10)
C2 C3 C4 C24 3.24(14)
N5 C3 C4 C5 1.12(15)
C2 C3 C4 C5 -179.97(9)
C2 C3 N5 C23 -178.34(10)
C4 C3 N5 C23 0.58(15)
C6 N1 C5 C22 -13.50(15)
C21 N1 C5 C22 117.34(11)
C6 N1 C5 C4 162.73(10)
C21 N1 C5 C4 -66.43(12)
C24 C4 C5 C22 173.91(10)
C3 C4 C5 C22 -2.69(14)
C24 C4 C5 N1 -2.52(15)
C3 C4 C5 N1 -179.12(9)
C5 N1 C6 C7 -168.72(9)
C21 N1 C6 C7 57.40(12)
C8 N2 C7 C6 -174.49(9)
C20 N2 C7 C6 61.00(11)
N1 C6 C7 N2 -59.34(12)
C7 N2 C8 C9 173.76(9)
C20 N2 C8 C9 -63.47(12)
C10 N3 C9 O1 -7.93(16)
C13 N3 C9 O1 174.31(11)
C10 N3 C9 C8 172.65(9)
C13 N3 C9 C8 -5.12(16)
N2 C8 C9 O1 125.23(11)
N2 C8 C9 N3 -55.33(13)
C9 N3 C10 C11 -121.65(11)
C13 N3 C10 C11 56.40(12)
C14 N4 C11 C10 -167.94(9)
C12 N4 C11 C10 59.14(12)
N3 C10 C11 N4 -55.92(12)
C14 N4 C12 C13 168.65(9)
C11 N4 C12 C13 -59.55(11)
C9 N3 C13 C12 120.47(11)
C10 N3 C13 C12 -57.44(12)
N4 C12 C13 N3 57.52(11)
C12 N4 C14 C19 27.51(15)
C11 N4 C14 C19 -103.07(12)
C12 N4 C14 C15 -150.42(9)
C11 N4 C14 C15 79.00(12)
C19 C14 C15 C16 0.49(15)
N4 C14 C15 C16 178.52(9)
C19 C14 C15 Cl2 -176.62(8)
N4 C14 C15 Cl2 1.41(13)
C14 C15 C16 C17 -0.58(16)
Cl2 C15 C16 C17 176.52(9)
C14 C15 C16 Cl3 -179.55(8)
Cl2 C15 C16 Cl3 -2.44(13)
C15 C16 C17 C18 0.27(19)
Cl3 C16 C17 C18 179.24(11)
C16 C17 C18 C19 0.1(2)
C17 C18 C19 C14 -0.2(2)
C15 C14 C19 C18 -0.10(17)
N4 C14 C19 C18 -178.05(11)
C7 N2 C20 C21 -61.05(11)
C8 N2 C20 C21 175.44(8)
C5 N1 C21 C20 169.33(9)
C6 N1 C21 C20 -57.47(11)
N2 C20 C21 N1 59.21(11)
N1 C5 C22 C23 179.00(10)
C4 C5 C22 C23 2.65(16)
C3 N5 C23 C22 -0.70(17)
C5 C22 C23 N5 -0.98(18)
C3 C4 C24 C25 -3.12(15)
C5 C4 C24 C25 -179.70(10)
C4 C24 C25 C1 0.78(16)
C2 C1 C25 C24 1.52(17)
Cl1 C1 C25 C24 179.82(8)
